data_7102997
loop_
_publ_author_name
'Gandon, Vincent'
'Aubert, Corinne'
'Malacria, Max'
'Vollhardt, K Peter C'

_publ_section_title
;
 Cobalt-mediated regio- and stereoselective assembly of dienamides by
 hydroaminative alkyne coupling of alpha,omega-diynes.
;
_journal_issue 13
_journal_name_full 'Chemical communications (Cambridge, England)'
_journal_page_first 1599
_journal_page_last 1601
_journal_paper_doi 10.1039/b716841a
_journal_year 2008
_chemical_formula_moiety 'C16 H15 N O2 '
_chemical_formula_sum 'C16 H15 N O2'
_chemical_formula_weight 253.30
_space_group_IT_number 2
_symmetry_cell_setting triclinic
_symmetry_Int_Tables_number 2
_symmetry_space_group_name_Hall '-P 1'
_symmetry_space_group_name_H-M 'P -1'
_audit_creation_date 'Wed Sep 26 17:54:40 2007'
_audit_creation_method 'by teXsan'
_cell_angle_alpha 79.270(2)
_cell_angle_beta 81.141(2)
_cell_angle_gamma 82.075(2)
_cell_formula_units_Z 2
_cell_length_a 7.848(1)
_cell_length_b 8.298(1)
_cell_length_c 10.572(2)
_cell_measurement_reflns_used 1275
_cell_measurement_temperature 177.2
_cell_measurement_theta_max 23.5
_cell_measurement_theta_min 2.5
_cell_volume 664.1(2)
_computing_cell_refinement 'Bruker-AXS SAINT v6.40'
_computing_data_collection 'Bruker-AXS SMART v5.631'
_computing_data_reduction 'Bruker-AXS SAINT v6.40'
_computing_publication_material teXsan
_computing_structure_refinement teXsan
_computing_structure_solution SIR97
_diffrn_measured_fraction_theta_full 0.9853
_diffrn_measured_fraction_theta_max 0.9853
_diffrn_measurement_device_type 'Bruker APEX'
_diffrn_measurement_method \w-scans
_diffrn_radiation_type 'Mo K\a'
_diffrn_radiation_wavelength 0.7107
_diffrn_reflns_av_R_equivalents 0.019
_diffrn_reflns_limit_h_max 9
_diffrn_reflns_limit_h_min 0
_diffrn_reflns_limit_k_max 10
_diffrn_reflns_limit_k_min -9
_diffrn_reflns_limit_l_max 13
_diffrn_reflns_limit_l_min -12
_diffrn_reflns_number 5917
_diffrn_reflns_theta_full 26.01
_diffrn_reflns_theta_max 26.01
_diffrn_standards_decay_% 0
_diffrn_standards_interval_count 0
_diffrn_standards_interval_time 0
_diffrn_standards_number 0
_exptl_absorpt_coefficient_mu 0.084
_exptl_absorpt_correction_T_max 0.995
_exptl_absorpt_correction_T_min 0.856
_exptl_absorpt_correction_type empirical
_exptl_absorpt_process_details 'Blessing, 1995'
_exptl_crystal_colour colorless
_exptl_crystal_density_diffrn 1.267
_exptl_crystal_density_method 'not measured'
_exptl_crystal_description blocky
_exptl_crystal_F_000 268.00
_exptl_crystal_size_max 0.240
_exptl_crystal_size_mid 0.180
_exptl_crystal_size_min 0.060
_refine_diff_density_max 0.17
_refine_diff_density_min -0.17
_refine_ls_extinction_method none
_refine_ls_goodness_of_fit_ref 1.651
_refine_ls_hydrogen_treatment constr
_refine_ls_number_parameters 172
_refine_ls_number_reflns 1727
_refine_ls_R_factor_all 0.0640
_refine_ls_R_factor_gt 0.0384
_refine_ls_shift/su_max 0.0002
_refine_ls_structure_factor_coef F
_refine_ls_weighting_details 'w = 1/[\s^2^(Fo) + 0.00022|Fo|^2^]'
_refine_ls_weighting_scheme calc
_refine_ls_wR_factor_all 0.0521
_refine_ls_wR_factor_ref 0.0472
_reflns_number_gt 1727
_reflns_number_total 2551
_reflns_threshold_expression F^2^>3.0\s(F^2^)
_cod_data_source_file b716841a.txt
_cod_data_source_block Vincent_Gandon_vgad30_at_-
_cod_original_sg_symbol_H-M 'P -1 '
_cod_original_formula_sum 'C16 H15 N O2 '
_cod_database_code 7102997

loop_
_symmetry_equiv_pos_as_xyz
x,y,z
-x,-y,-z

loop_
_atom_site_label
_atom_site_type_symbol
_atom_site_fract_x
_atom_site_fract_y
_atom_site_fract_z
_atom_site_U_iso_or_equiv
_atom_site_adp_type
_atom_site_occupancy
_atom_site_calc_flag
_atom_site_refinement_flags
_atom_site_disorder_assembly
_atom_site_disorder_group
O1 O 0.2152(2) -0.3579(2) -0.5926(1) 0.0427(4) Uani 1.00 d . . .
O2 O -0.2275(1) 0.0321(2) -0.7154(1) 0.0455(4) Uani 1.00 d . . .
N1 N -0.0316(2) -0.1953(2) -0.6554(1) 0.0318(4) Uani 1.00 d . . .
C1 C 0.0378(3) -0.2344(3) -0.9495(2) 0.0473(6) Uani 1.00 d . . .
C2 C -0.1269(2) -0.2405(2) -0.9015(2) 0.0347(5) Uani 1.00 d . . .
C3 C -0.2748(2) -0.1581(3) -0.9740(2) 0.0440(6) Uani 1.00 d . . .
C4 C -0.3966(2) -0.2837(3) -0.9824(2) 0.0472(6) Uani 1.00 d . . .
C5 C -0.4595(2) -0.3732(3) -0.8492(2) 0.0482(7) Uani 1.00 d . . .
C6 C -0.3088(3) -0.4603(3) -0.7785(2) 0.0447(6) Uani 1.00 d . . .
C7 C -0.1826(2) -0.3403(2) -0.7738(2) 0.0341(5) Uani 1.00 d . . .
C8 C -0.1334(2) -0.3230(2) -0.6632(2) 0.0369(6) Uani 1.00 d . . .
C9 C 0.1377(2) -0.2232(2) -0.6238(2) 0.0312(5) Uani 1.00 d . . .
C10 C 0.1969(2) -0.0582(2) -0.6375(2) 0.0298(5) Uani 1.00 d . . .
C11 C 0.3563(2) -0.0139(2) -0.6261(2) 0.0371(6) Uani 1.00 d . . .
C12 C 0.3732(2) 0.1533(2) -0.6445(2) 0.0398(6) Uani 1.00 d . . .
C13 C 0.2349(2) 0.2713(2) -0.6730(2) 0.0381(6) Uani 1.00 d . . .
C14 C 0.0759(2) 0.2258(2) -0.6865(2) 0.0353(5) Uani 1.00 d . . .
C15 C 0.0606(2) 0.0599(2) -0.6698(2) 0.0291(5) Uani 1.00 d . . .
C16 C -0.0869(2) -0.0265(2) -0.6840(2) 0.0327(5) Uani 1.00 d . . .
H1 H 0.1259 -0.2954 -0.9019 0.0568 Uiso 1.00 calc . . .
H2 H 0.0685 -0.1691 -1.0316 0.0568 Uiso 1.00 calc . . .
H3 H -0.3379 -0.0741 -0.9299 0.0528 Uiso 1.00 calc . . .
H4 H -0.2298 -0.1103 -1.0593 0.0528 Uiso 1.00 calc . . .
H5 H -0.4937 -0.2276 -1.0222 0.0566 Uiso 1.00 calc . . .
H6 H -0.3362 -0.3617 -1.0335 0.0566 Uiso 1.00 calc . . .
H7 H -0.5250 -0.2957 -0.7998 0.0578 Uiso 1.00 calc . . .
H8 H -0.5312 -0.4528 -0.8580 0.0578 Uiso 1.00 calc . . .
H9 H -0.3523 -0.5064 -0.6924 0.0536 Uiso 1.00 calc . . .
H10 H -0.2503 -0.5459 -0.8228 0.0536 Uiso 1.00 calc . . .
H11 H -0.1667 -0.3977 -0.5865 0.0443 Uiso 1.00 calc . . .
H12 H 0.4508 -0.0948 -0.6063 0.0446 Uiso 1.00 calc . . .
H13 H 0.4814 0.1877 -0.6375 0.0477 Uiso 1.00 calc . . .
H14 H 0.2494 0.3850 -0.6835 0.0457 Uiso 1.00 calc . . .
H15 H -0.0189 0.3062 -0.7065 0.0424 Uiso 1.00 calc . . .

loop_
_atom_site_aniso_label
_atom_site_aniso_U_11
_atom_site_aniso_U_22
_atom_site_aniso_U_33
_atom_site_aniso_U_12
_atom_site_aniso_U_13
_atom_site_aniso_U_23
O1 0.0477(8) 0.0290(8) 0.0507(9) -0.0008(6) -0.0120(6) -0.0029(6)
O2 0.0318(7) 0.0474(9) 0.0575(10) -0.0010(6) -0.0101(6) -0.0084(7)
N1 0.0354(8) 0.0285(9) 0.0327(9) -0.0072(7) -0.0066(7) -0.0036(7)
C1 0.048(1) 0.052(1) 0.042(1) -0.013(1) -0.0023(10) -0.007(1)
C2 0.039(1) 0.033(1) 0.034(1) -0.0106(8) -0.0025(8) -0.0080(9)
C3 0.050(1) 0.044(1) 0.037(1) -0.0070(10) -0.0058(9) -0.0043(10)
C4 0.047(1) 0.051(1) 0.046(1) -0.003(1) -0.0152(10) -0.010(1)
C5 0.043(1) 0.055(1) 0.053(1) -0.018(1) -0.0069(10) -0.015(1)
C6 0.052(1) 0.042(1) 0.043(1) -0.0188(10) -0.0077(9) -0.0053(10)
C7 0.0349(9) 0.031(1) 0.037(1) -0.0073(8) -0.0053(8) -0.0056(9)
C8 0.042(1) 0.032(1) 0.037(1) -0.0133(9) -0.0068(9) 0.0001(9)
C9 0.0357(10) 0.031(1) 0.026(1) -0.0042(8) -0.0029(8) -0.0042(8)
C10 0.0339(9) 0.030(1) 0.0253(10) -0.0035(8) -0.0022(8) -0.0055(8)
C11 0.0342(10) 0.037(1) 0.042(1) -0.0011(8) -0.0083(9) -0.0083(9)
C12 0.036(1) 0.041(1) 0.045(1) -0.0108(9) -0.0045(9) -0.0115(10)
C13 0.048(1) 0.029(1) 0.038(1) -0.0112(9) -0.0008(9) -0.0074(9)
C14 0.0379(10) 0.030(1) 0.036(1) -0.0001(8) -0.0016(8) -0.0056(8)
C15 0.0317(9) 0.029(1) 0.0251(10) -0.0028(8) -0.0003(8) -0.0055(8)
C16 0.0329(10) 0.036(1) 0.029(1) -0.0046(8) -0.0013(8) -0.0063(8)

loop_
_atom_type_symbol
_atom_type_description
_atom_type_scat_dispersion_real
_atom_type_scat_dispersion_imag
_atom_type_scat_source
C C 0.003 0.002
;International Tables for Crystallography
(1992, Vol. C, Tables 4.2.6.8 and 6.1.1.1)
;
N N 0.006 0.003
;International Tables for Crystallography
(1992, Vol. C, Tables 4.2.6.8 and 6.1.1.1)
;
O O 0.011 0.006
;International Tables for Crystallography
(1992, Vol. C, Tables 4.2.6.8 and 6.1.1.1)
;
H H 0.000 0.000
;International Tables for Crystallography
(1992, Vol. C, Table 6.1.1.2)
;

loop_
_geom_angle_atom_site_label_1
_geom_angle_atom_site_label_2
_geom_angle_atom_site_label_3
_geom_angle
_geom_angle_site_symmetry_1
_geom_angle_site_symmetry_2
_geom_angle_site_symmetry_3
_geom_angle_publ_flag
C8 N1 C9 124.4(1) . . . ?
C8 N1 C16 124.1(1) . . . ?
C9 N1 C16 111.5(1) . . . ?
C1 C2 C3 123.6(2) . . . ?
C1 C2 C7 122.4(2) . . . ?
C3 C2 C7 113.9(1) . . . ?
C2 C3 C4 110.5(2) . . . ?
C3 C4 C5 111.1(2) . . . ?
C4 C5 C6 111.5(2) . . . ?
C5 C6 C7 110.6(2) . . . ?
C2 C7 C6 114.2(1) . . . ?
C2 C7 C8 123.9(2) . . . ?
C6 C7 C8 121.8(2) . . . ?
N1 C8 C7 122.1(2) . . . ?
O1 C9 N1 124.9(2) . . . ?
O1 C9 C10 129.0(2) . . . ?
N1 C9 C10 106.1(1) . . . ?
C9 C10 C11 130.6(2) . . . ?
C9 C10 C15 108.2(1) . . . ?
C11 C10 C15 121.2(2) . . . ?
C10 C11 C12 117.4(2) . . . ?
C11 C12 C13 121.2(2) . . . ?
C12 C13 C14 121.0(2) . . . ?
C13 C14 C15 117.5(2) . . . ?
C10 C15 C14 121.6(2) . . . ?
C10 C15 C16 108.1(2) . . . ?
C14 C15 C16 130.3(2) . . . ?
O2 C16 N1 125.2(2) . . . ?
O2 C16 C15 128.7(2) . . . ?
N1 C16 C15 106.0(1) . . . ?
C2 C1 H1 120.000 . . . no
C2 C1 H2 120.000 . . . no
H1 C1 H2 120.000 . . . no
C2 C3 H3 109.208 . . . no
C2 C3 H4 109.207 . . . no
C4 C3 H3 109.207 . . . no
C4 C3 H4 109.207 . . . no
H3 C3 H4 109.460 . . . no
C3 C4 H5 109.077 . . . no
C3 C4 H6 109.077 . . . no
C5 C4 H5 109.077 . . . no
C5 C4 H6 109.077 . . . no
H5 C4 H6 109.460 . . . no
C4 C5 H7 108.971 . . . no
C4 C5 H8 108.971 . . . no
C6 C5 H7 108.970 . . . no
C6 C5 H8 108.971 . . . no
H7 C5 H8 109.460 . . . no
C5 C6 H9 109.194 . . . no
C5 C6 H10 109.194 . . . no
C7 C6 H9 109.195 . . . no
C7 C6 H10 109.195 . . . no
H9 C6 H10 109.460 . . . no
N1 C8 H11 118.925 . . . no
C7 C8 H11 118.925 . . . no
C10 C11 H12 121.288 . . . no
C12 C11 H12 121.288 . . . no
C11 C12 H13 119.388 . . . no
C13 C12 H13 119.388 . . . no
C12 C13 H14 119.483 . . . no
C14 C13 H14 119.484 . . . no
C13 C14 H15 121.258 . . . no
C15 C14 H15 121.259 . . . no

loop_
_geom_bond_atom_site_label_1
_geom_bond_atom_site_label_2
_geom_bond_distance
_geom_bond_site_symmetry_1
_geom_bond_site_symmetry_2
_geom_bond_publ_flag
O1 C9 1.210(2) . . yes
O2 C16 1.212(2) . . yes
N1 C8 1.433(2) . . yes
N1 C9 1.398(2) . . yes
N1 C16 1.399(2) . . yes
C1 C2 1.318(3) . . yes
C2 C3 1.505(3) . . yes
C2 C7 1.484(3) . . yes
C3 C4 1.530(3) . . yes
C4 C5 1.509(3) . . yes
C5 C6 1.522(3) . . yes
C6 C7 1.510(3) . . yes
C7 C8 1.324(2) . . yes
C9 C10 1.480(3) . . yes
C10 C11 1.380(2) . . yes
C10 C15 1.386(2) . . yes
C11 C12 1.386(3) . . yes
C12 C13 1.387(2) . . yes
C13 C14 1.388(2) . . yes
C14 C15 1.374(3) . . yes
C15 C16 1.482(2) . . yes
C1 H1 0.950 . . no
C1 H2 0.950 . . no
C3 H3 0.950 . . no
C3 H4 0.950 . . no
C4 H5 0.950 . . no
C4 H6 0.950 . . no
C5 H7 0.950 . . no
C5 H8 0.950 . . no
C6 H9 0.950 . . no
C6 H10 0.950 . . no
C8 H11 0.950 . . no
C11 H12 0.950 . . no
C12 H13 0.950 . . no
C13 H14 0.950 . . no
C14 H15 0.950 . . no

loop_
_geom_contact_atom_site_label_1
_geom_contact_atom_site_label_2
_geom_contact_distance
_geom_contact_site_symmetry_1
_geom_contact_site_symmetry_2
_geom_contact_publ_flag
O1 C13 3.319(2) . 1_545 ?
O1 C5 3.435(2) . 1_655 ?
O1 C8 3.465(2) . 2_544 ?
O2 C12 3.175(2) . 1_455 ?
O2 C11 3.312(2) . 1_455 ?
O2 C11 3.577(2) . 2_554 ?
N1 C14 3.543(2) . 2_554 ?
N1 C13 3.572(2) . 2_554 ?
C9 C14 3.444(3) . 2_554 ?
C10 C15 3.551(3) . 2_554 ?
C10 C16 3.551(2) . 2_554 ?
C15 C15 3.558(3) . 2_554 ?

loop_
_geom_torsion_atom_site_label_1
_geom_torsion_atom_site_label_2
_geom_torsion_atom_site_label_3
_geom_torsion_atom_site_label_4
_geom_torsion
_geom_torsion_site_symmetry_1
_geom_torsion_site_symmetry_2
_geom_torsion_site_symmetry_3
_geom_torsion_site_symmetry_4
_geom_torsion_publ_flag
O1 C9 N1 C8 -4.1(3) 1_555 1_555 1_555 1_555 yes
O1 C9 N1 C16 178.4(2) 1_555 1_555 1_555 1_555 yes
O1 C9 C10 C11 4.2(3) 1_555 1_555 1_555 1_555 yes
O1 C9 C10 C15 -177.4(2) 1_555 1_555 1_555 1_555 yes
O2 C16 N1 C8 1.8(3) 1_555 1_555 1_555 1_555 yes
O2 C16 N1 C9 179.3(2) 1_555 1_555 1_555 1_555 yes
O2 C16 C15 C10 -177.4(2) 1_555 1_555 1_555 1_555 yes
O2 C16 C15 C14 1.0(3) 1_555 1_555 1_555 1_555 yes
N1 C8 C7 C2 5.2(3) 1_555 1_555 1_555 1_555 yes
N1 C8 C7 C6 -171.9(2) 1_555 1_555 1_555 1_555 yes
N1 C9 C10 C11 -175.5(2) 1_555 1_555 1_555 1_555 yes
N1 C9 C10 C15 2.9(2) 1_555 1_555 1_555 1_555 yes
N1 C16 C15 C10 1.6(2) 1_555 1_555 1_555 1_555 yes
N1 C16 C15 C14 180.0(2) 1_555 1_555 1_555 1_555 yes
C1 C2 C3 C4 124.4(2) 1_555 1_555 1_555 1_555 yes
C1 C2 C7 C6 -125.6(2) 1_555 1_555 1_555 1_555 yes
C1 C2 C7 C8 57.2(3) 1_555 1_555 1_555 1_555 yes
C2 C3 C4 C5 55.0(2) 1_555 1_555 1_555 1_555 yes
C2 C7 C6 C5 -50.6(2) 1_555 1_555 1_555 1_555 yes
C3 C2 C7 C6 50.3(2) 1_555 1_555 1_555 1_555 yes
C3 C2 C7 C8 -127.0(2) 1_555 1_555 1_555 1_555 yes
C3 C4 C5 C6 -57.6(2) 1_555 1_555 1_555 1_555 yes
C4 C3 C2 C7 -51.4(2) 1_555 1_555 1_555 1_555 yes
C4 C5 C6 C7 54.4(2) 1_555 1_555 1_555 1_555 yes
C5 C6 C7 C8 126.7(2) 1_555 1_555 1_555 1_555 yes
C7 C8 N1 C9 -114.9(2) 1_555 1_555 1_555 1_555 yes
C7 C8 N1 C16 62.3(2) 1_555 1_555 1_555 1_555 yes
C8 N1 C9 C10 175.6(2) 1_555 1_555 1_555 1_555 yes
C8 N1 C16 C15 -177.2(2) 1_555 1_555 1_555 1_555 yes
C9 N1 C16 C15 0.3(2) 1_555 1_555 1_555 1_555 yes
C9 C10 C11 C12 180.0(2) 1_555 1_555 1_555 1_555 yes
C9 C10 C15 C14 178.7(2) 1_555 1_555 1_555 1_555 yes
C9 C10 C15 C16 -2.8(2) 1_555 1_555 1_555 1_555 yes
C10 C9 N1 C16 -1.9(2) 1_555 1_555 1_555 1_555 yes
C10 C11 C12 C13 0.2(3) 1_555 1_555 1_555 1_555 yes
C10 C15 C14 C13 1.6(3) 1_555 1_555 1_555 1_555 yes
C11 C10 C15 C14 -2.7(3) 1_555 1_555 1_555 1_555 yes
C11 C10 C15 C16 175.8(2) 1_555 1_555 1_555 1_555 yes
C11 C12 C13 C14 -1.2(3) 1_555 1_555 1_555 1_555 yes
C12 C11 C10 C15 1.8(3) 1_555 1_555 1_555 1_555 yes
C12 C13 C14 C15 0.4(3) 1_555 1_555 1_555 1_555 yes
C13 C14 C15 C16 -176.6(2) 1_555 1_555 1_555 1_555 yes

loop_
_cod_related_entry_id
_cod_related_entry_database
_cod_related_entry_code
1 ChemSpider 21195011
